data_7250680
loop_
_publ_author_name
'Temel, Merve'
'Yildiz, Gizem'
'Ceyhan, Kaan Berkay'
'Alkan, Fahri'
'\,Sahin, Onur'
'T\"urkmen, Yunus E.'

_publ_section_title
;
 Photochemical [2 + 2] cycloadditions of naphthalene acrylic acids:
 templated and untemplated photoreactivity, selective
 homo/heterodimerizations, and conformational analysis
;
_journal_issue 30
_journal_name_full 'RSC Advances'
_journal_page_first 24544
_journal_page_last 24556
_journal_paper_doi 10.1039/D5RA03698D
_journal_volume 15
_journal_year 2025
_chemical_formula_moiety 'C36 H24 O4'
_chemical_formula_sum 'C36 H24 O4'
_chemical_formula_weight 520.55
_space_group_crystal_system monoclinic
_space_group_IT_number 4
_space_group_name_Hall 'P 2yb'
_space_group_name_H-M_alt 'P 1 21 1'
_atom_sites_solution_hydrogens geom
_audit_creation_method SHELXL-2019/3
_audit_update_record
;
2025-06-26 deposited with the CCDC.	2025-07-08 downloaded from the CCDC.
;
_cell_angle_alpha 90
_cell_angle_beta 104.833(3)
_cell_angle_gamma 90
_cell_formula_units_Z 2
_cell_length_a 7.9745(7)
_cell_length_b 12.9911(10)
_cell_length_c 13.0553(11)
_cell_measurement_reflns_used 9845
_cell_measurement_temperature 293
_cell_measurement_theta_max 26.95
_cell_measurement_theta_min 2.25
_cell_volume 1307.43(19)
_computing_cell_refinement 'SAINT(Bruker, 2013)'
_computing_data_collection 'APEX3 (Bruker, 2013)'
_computing_data_reduction 'Bruker SAINT'
_computing_molecular_graphics 'Mercury (Macrae, 2020)'
_computing_publication_material 'WinGX (Farrugia, 2012)'
_computing_structure_refinement 'SHELXL (Sheldrick, 2015)'
_computing_structure_solution 'SHELXS (Sheldrick, 2008)'
_diffrn_ambient_temperature 293
_diffrn_measured_fraction_theta_full 0.993
_diffrn_measured_fraction_theta_max 0.991
_diffrn_measurement_device_type 'Bruker APEX-3 CCD'
_diffrn_measurement_method '\f and \w scans'
_diffrn_radiation_type MoK\a
_diffrn_radiation_wavelength 0.71073
_diffrn_reflns_av_R_equivalents 0.0316
_diffrn_reflns_av_unetI/netI 0.0310
_diffrn_reflns_Laue_measured_fraction_full 0.993
_diffrn_reflns_Laue_measured_fraction_max 0.991
_diffrn_reflns_limit_h_max 10
_diffrn_reflns_limit_h_min -10
_diffrn_reflns_limit_k_max 17
_diffrn_reflns_limit_k_min -17
_diffrn_reflns_limit_l_max 17
_diffrn_reflns_limit_l_min -17
_diffrn_reflns_number 32579
_diffrn_reflns_point_group_measured_fraction_full 0.993
_diffrn_reflns_point_group_measured_fraction_max 0.988
_diffrn_reflns_theta_full 25.242
_diffrn_reflns_theta_max 28.421
_diffrn_reflns_theta_min 1.614
_diffrn_standards_number 0
_exptl_absorpt_coefficient_mu 0.086
_exptl_absorpt_correction_T_max 0.7457
_exptl_absorpt_correction_T_min 0.5130
_exptl_absorpt_correction_type multi-scan
_exptl_absorpt_process_details Bruker
_exptl_crystal_colour colourless
_exptl_crystal_density_diffrn 1.322
_exptl_crystal_description block
_exptl_crystal_F_000 544
_exptl_crystal_size_max 0.140
_exptl_crystal_size_mid 0.120
_exptl_crystal_size_min 0.100
_refine_diff_density_max 0.228
_refine_diff_density_min -0.190
_refine_diff_density_rms 0.030
_refine_ls_abs_structure_details
;
 Flack x determined using 2232 quotients [(I+)-(I-)]/[(I+)+(I-)]
 (Parsons, Flack and Wagner, Acta Cryst. B69 (2013) 249-259).
;
_refine_ls_abs_structure_Flack 0.0(1)
_refine_ls_extinction_method none
_refine_ls_goodness_of_fit_ref 1.027
_refine_ls_hydrogen_treatment constr
_refine_ls_matrix_type full
_refine_ls_number_parameters 361
_refine_ls_number_reflns 6499
_refine_ls_number_restraints 1
_refine_ls_restrained_S_all 1.027
_refine_ls_R_factor_all 0.0532
_refine_ls_R_factor_gt 0.0408
_refine_ls_shift/su_max 0.000
_refine_ls_shift/su_mean 0.000
_refine_ls_structure_factor_coef Fsqd
_refine_ls_weighting_details 'w=1/[\s^2^(Fo^2^)+(0.0403P)^2^+0.1857P] where P=(Fo^2^+2Fc^2^)/3'
_refine_ls_weighting_scheme calc
_refine_ls_wR_factor_gt 0.0868
_refine_ls_wR_factor_ref 0.0925
_reflns_Friedel_coverage 0.912
_reflns_Friedel_fraction_full 0.993
_reflns_Friedel_fraction_max 0.984
_reflns_number_gt 5508
_reflns_number_total 6499
_reflns_threshold_expression 'I > 2\s(I)'
_cod_data_source_file d5ra03698d3.cif
_cod_data_source_block shelx
_cod_original_sg_symbol_H-M 'P 21'
_cod_database_code 7250680
_shelx_shelxl_version_number 2019/3
_shelx_space_group_comment
;
The symmetry employed for this shelxl refinement is uniquely defined
by the following loop, which should always be used as a source of
symmetry information in preference to the above space-group names.
They are only intended as comments.
;
_shelx_estimated_absorpt_t_min 0.988
_shelx_estimated_absorpt_t_max 0.992

loop_
_space_group_symop_operation_xyz
'x, y, z'
'-x, y+1/2, -z'

loop_
_atom_site_label
_atom_site_type_symbol
_atom_site_fract_x
_atom_site_fract_y
_atom_site_fract_z
_atom_site_U_iso_or_equiv
_atom_site_adp_type
_atom_site_occupancy
_atom_site_site_symmetry_order
_atom_site_calc_flag
_atom_site_refinement_flags_posn
_atom_site_refinement_flags_adp
_atom_site_refinement_flags_occupancy
_atom_site_disorder_assembly
_atom_site_disorder_group
C1 C 0.5040(3) 0.72259(18) 0.48202(18) 0.0411(5) Uani 1 1 d . . . . .
H1 H 0.437672 0.664069 0.459415 0.049 Uiso 1 1 calc R U . . .
C2 C 0.5436(3) 0.7492(2) 0.5866(2) 0.0522(6) Uani 1 1 d . . . . .
H2 H 0.503106 0.708993 0.634153 0.063 Uiso 1 1 calc R U . . .
C3 C 0.6443(3) 0.8361(3) 0.6230(2) 0.0606(8) Uani 1 1 d . . . . .
H3 H 0.671641 0.853108 0.694576 0.073 Uiso 1 1 calc R U . . .
C4 C 0.7022(3) 0.8957(2) 0.5542(2) 0.0575(7) Uani 1 1 d . . . . .
H4 H 0.768577 0.953576 0.579263 0.069 Uiso 1 1 calc R U . . .
C5 C 0.6636(3) 0.87156(18) 0.4445(2) 0.0447(5) Uani 1 1 d . . . . .
C6 C 0.7268(3) 0.9312(2) 0.3726(3) 0.0584(7) Uani 1 1 d . . . . .
H6 H 0.792382 0.989643 0.396463 0.070 Uiso 1 1 calc R U . . .
C7 C 0.6932(4) 0.9044(2) 0.2682(3) 0.0593(7) Uani 1 1 d . . . . .
H7 H 0.737365 0.944240 0.221919 0.071 Uiso 1 1 calc R U . . .
C8 C 0.5926(3) 0.81737(19) 0.2303(2) 0.0495(6) Uani 1 1 d . . . . .
H8 H 0.569760 0.800413 0.158888 0.059 Uiso 1 1 calc R U . . .
C9 C 0.5274(3) 0.75673(16) 0.29716(18) 0.0365(5) Uani 1 1 d . . . . .
C10 C 0.5621(3) 0.78254(16) 0.40740(18) 0.0355(5) Uani 1 1 d . . . . .
C11 C 0.4215(3) 0.66598(16) 0.25586(17) 0.0363(5) Uani 1 1 d . . . . .
H11 H 0.338060 0.646872 0.290652 0.044 Uiso 1 1 calc R U . . .
C12 C 0.4330(3) 0.60893(17) 0.17426(18) 0.0393(5) Uani 1 1 d . . . . .
H12 H 0.515611 0.624153 0.137535 0.047 Uiso 1 1 calc R U . . .
C13 C 0.3151(3) 0.52153(15) 0.14171(16) 0.0341(4) Uani 1 1 d . . . . .
C14 C 0.2497(3) 0.38265(18) 0.02154(18) 0.0417(5) Uani 1 1 d . . . . .
C15 C 0.0981(4) 0.4078(2) -0.0494(2) 0.0577(7) Uani 1 1 d . . . . .
H15 H 0.069549 0.476589 -0.064292 0.069 Uiso 1 1 calc R U . . .
C16 C -0.0147(4) 0.3302(3) -0.0997(2) 0.0658(8) Uani 1 1 d . . . . .
H16 H -0.120330 0.347367 -0.146140 0.079 Uiso 1 1 calc R U . . .
C17 C 0.0297(4) 0.2302(3) -0.0810(2) 0.0590(7) Uani 1 1 d . . . . .
H17 H -0.045345 0.179263 -0.116027 0.071 Uiso 1 1 calc R U . . .
C18 C 0.1876(3) 0.20123(19) -0.00929(18) 0.0450(6) Uani 1 1 d . . . . .
C19 C 0.2348(4) 0.0969(2) 0.0083(2) 0.0535(7) Uani 1 1 d . . . . .
H19 H 0.161164 0.046254 -0.028588 0.064 Uiso 1 1 calc R U . . .
C20 C 0.3852(4) 0.0688(2) 0.0778(2) 0.0606(7) Uani 1 1 d . . . . .
H20 H 0.414950 -0.000376 0.087386 0.073 Uiso 1 1 calc R U . . .
C21 C 0.4959(4) 0.1446(2) 0.1354(2) 0.0540(6) Uani 1 1 d . . . . .
H21 H 0.597604 0.125204 0.184441 0.065 Uiso 1 1 calc R U . . .
C22 C 0.4552(3) 0.24601(18) 0.12001(17) 0.0414(5) Uani 1 1 d . . . . .
C23 C 0.3017(3) 0.27986(17) 0.04627(17) 0.0378(5) Uani 1 1 d . . . . .
C24 C 0.7022(3) 0.35370(19) 0.15470(19) 0.0445(5) Uani 1 1 d . . . . .
C25 C 0.8057(3) 0.4275(2) 0.23055(19) 0.0433(5) Uani 1 1 d . . . . .
H25 H 0.909510 0.450212 0.218374 0.052 Uiso 1 1 calc R U . . .
C26 C 0.7622(3) 0.46391(16) 0.31478(17) 0.0365(5) Uani 1 1 d . . . . .
H26 H 0.665991 0.435154 0.331744 0.044 Uiso 1 1 calc R U . . .
C27 C 0.8549(3) 0.54676(16) 0.38388(18) 0.0361(5) Uani 1 1 d . . . . .
C28 C 0.9396(3) 0.62164(19) 0.3405(2) 0.0464(5) Uani 1 1 d . . . . .
H28 H 0.938210 0.617728 0.269212 0.056 Uiso 1 1 calc R U . . .
C29 C 1.0272(3) 0.7032(2) 0.4018(2) 0.0551(7) Uani 1 1 d . . . . .
H29 H 1.082483 0.752859 0.370835 0.066 Uiso 1 1 calc R U . . .
C30 C 1.0316(3) 0.70997(19) 0.5060(2) 0.0518(6) Uani 1 1 d . . . . .
H30 H 1.091506 0.763918 0.546114 0.062 Uiso 1 1 calc R U . . .
C31 C 0.9468(3) 0.63646(17) 0.5549(2) 0.0418(5) Uani 1 1 d . . . . .
C32 C 0.9500(3) 0.6432(2) 0.6637(2) 0.0535(6) Uani 1 1 d . . . . .
H32 H 1.011259 0.696268 0.704515 0.064 Uiso 1 1 calc R U . . .
C33 C 0.8649(4) 0.5733(2) 0.7092(2) 0.0602(7) Uani 1 1 d . . . . .
H33 H 0.867958 0.578831 0.780692 0.072 Uiso 1 1 calc R U . . .
C34 C 0.7721(4) 0.4927(2) 0.6484(2) 0.0566(7) Uani 1 1 d . . . . .
H34 H 0.712628 0.445695 0.679797 0.068 Uiso 1 1 calc R U . . .
C35 C 0.7684(3) 0.48247(19) 0.54400(19) 0.0441(5) Uani 1 1 d . . . . .
H35 H 0.708311 0.427719 0.505509 0.053 Uiso 1 1 calc R U . . .
C36 C 0.8546(3) 0.55385(16) 0.49297(18) 0.0354(5) Uani 1 1 d . . . . .
O1 O 0.1928(2) 0.50085(13) 0.17514(13) 0.0472(4) Uani 1 1 d . . . . .
O2 O 0.3616(2) 0.46398(12) 0.06662(13) 0.0471(4) Uani 1 1 d . . . . .
O3 O 0.5631(2) 0.31789(13) 0.18609(12) 0.0461(4) Uani 1 1 d . . . . .
O4 O 0.7292(3) 0.3291(2) 0.07262(18) 0.0842(8) Uani 1 1 d . . . . .

loop_
_atom_site_aniso_label
_atom_site_aniso_U_11
_atom_site_aniso_U_22
_atom_site_aniso_U_33
_atom_site_aniso_U_23
_atom_site_aniso_U_13
_atom_site_aniso_U_12
C1 0.0374(11) 0.0439(12) 0.0419(13) -0.0062(10) 0.0101(10) -0.0012(9)
C2 0.0475(13) 0.0659(16) 0.0436(13) -0.0037(12) 0.0125(11) 0.0064(12)
C3 0.0485(14) 0.078(2) 0.0506(15) -0.0263(15) 0.0040(12) 0.0077(14)
C4 0.0394(13) 0.0560(16) 0.0704(18) -0.0280(14) 0.0018(13) -0.0032(12)
C5 0.0305(10) 0.0378(11) 0.0632(15) -0.0117(11) 0.0071(10) 0.0009(9)
C6 0.0455(14) 0.0381(12) 0.090(2) -0.0063(13) 0.0149(14) -0.0105(11)
C7 0.0602(17) 0.0419(14) 0.082(2) 0.0090(14) 0.0297(15) -0.0078(12)
C8 0.0588(15) 0.0412(12) 0.0528(14) 0.0034(11) 0.0219(12) 0.0039(11)
C9 0.0351(10) 0.0316(10) 0.0438(12) -0.0022(9) 0.0118(9) 0.0041(9)
C10 0.0267(9) 0.0323(10) 0.0460(12) -0.0056(9) 0.0069(9) 0.0044(8)
C11 0.0357(11) 0.0342(10) 0.0384(11) 0.0001(9) 0.0085(9) 0.0007(9)
C12 0.0403(11) 0.0360(11) 0.0443(12) -0.0013(9) 0.0157(10) 0.0011(9)
C13 0.0390(11) 0.0314(10) 0.0313(10) 0.0001(8) 0.0080(9) 0.0042(8)
C14 0.0463(12) 0.0445(13) 0.0375(12) -0.0138(10) 0.0170(10) -0.0057(10)
C15 0.0587(16) 0.0631(17) 0.0485(15) -0.0076(13) 0.0085(13) 0.0082(13)
C16 0.0521(16) 0.085(2) 0.0530(16) -0.0164(15) 0.0001(13) 0.0033(15)
C17 0.0499(15) 0.079(2) 0.0468(14) -0.0260(14) 0.0098(12) -0.0200(14)
C18 0.0508(13) 0.0532(14) 0.0361(12) -0.0158(10) 0.0202(10) -0.0158(11)
C19 0.0689(17) 0.0480(14) 0.0513(15) -0.0195(12) 0.0296(14) -0.0230(13)
C20 0.086(2) 0.0408(13) 0.0622(17) -0.0063(13) 0.0318(16) -0.0049(13)
C21 0.0609(15) 0.0500(15) 0.0515(15) -0.0001(12) 0.0153(12) 0.0018(12)
C22 0.0453(12) 0.0477(13) 0.0341(11) -0.0090(10) 0.0153(10) -0.0111(10)
C23 0.0430(12) 0.0454(12) 0.0295(10) -0.0098(9) 0.0177(9) -0.0091(9)
C24 0.0425(12) 0.0490(13) 0.0444(13) -0.0033(11) 0.0158(10) -0.0025(10)
C25 0.0334(11) 0.0492(12) 0.0475(13) 0.0017(10) 0.0109(10) -0.0035(9)
C26 0.0291(10) 0.0372(11) 0.0409(11) 0.0061(9) 0.0049(9) -0.0016(8)
C27 0.0256(10) 0.0353(11) 0.0455(12) 0.0033(9) 0.0056(9) 0.0004(8)
C28 0.0444(12) 0.0435(12) 0.0538(14) 0.0038(11) 0.0171(11) -0.0042(10)
C29 0.0461(14) 0.0427(13) 0.080(2) 0.0007(13) 0.0232(14) -0.0120(11)
C30 0.0389(13) 0.0413(13) 0.0734(18) -0.0124(12) 0.0110(12) -0.0091(10)
C31 0.0310(10) 0.0383(11) 0.0523(14) -0.0031(10) 0.0036(9) 0.0050(9)
C32 0.0485(14) 0.0516(15) 0.0529(15) -0.0125(12) -0.0007(12) 0.0050(11)
C33 0.0659(17) 0.0700(18) 0.0414(14) -0.0014(13) 0.0075(13) 0.0074(15)
C34 0.0629(16) 0.0576(16) 0.0499(15) 0.0101(13) 0.0157(13) -0.0004(14)
C35 0.0443(12) 0.0404(12) 0.0443(12) 0.0041(10) 0.0053(10) -0.0025(10)
C36 0.0259(9) 0.0329(10) 0.0436(12) 0.0006(9) 0.0024(8) 0.0042(8)
O1 0.0488(9) 0.0512(10) 0.0463(9) -0.0084(8) 0.0212(8) -0.0084(7)
O2 0.0500(9) 0.0423(9) 0.0552(10) -0.0169(8) 0.0247(8) -0.0078(7)
O3 0.0439(9) 0.0568(10) 0.0389(9) -0.0124(7) 0.0126(7) -0.0127(8)
O4 0.0906(16) 0.1016(18) 0.0783(14) -0.0423(14) 0.0542(13) -0.0366(14)

loop_
_atom_type_symbol
_atom_type_description
_atom_type_scat_dispersion_real
_atom_type_scat_dispersion_imag
_atom_type_scat_source
C C 0.0033 0.0016 'International Tables Vol C Tables 4.2.6.8 and 6.1.1.4'
H H 0.0000 0.0000 'International Tables Vol C Tables 4.2.6.8 and 6.1.1.4'
O O 0.0106 0.0060 'International Tables Vol C Tables 4.2.6.8 and 6.1.1.4'

loop_
_geom_angle_atom_site_label_1
_geom_angle_atom_site_label_2
_geom_angle_atom_site_label_3
_geom_angle
_geom_angle_site_symmetry_1
_geom_angle_site_symmetry_3
_geom_angle_publ_flag
C2 C1 C10 121.1(2) . . ?
C2 C1 H1 119.4 . . ?
C10 C1 H1 119.4 . . ?
C1 C2 C3 120.7(3) . . ?
C1 C2 H2 119.6 . . ?
C3 C2 H2 119.6 . . ?
C4 C3 C2 120.0(2) . . ?
C4 C3 H3 120.0 . . ?
C2 C3 H3 120.0 . . ?
C3 C4 C5 121.4(2) . . ?
C3 C4 H4 119.3 . . ?
C5 C4 H4 119.3 . . ?
C6 C5 C4 122.0(2) . . ?
C6 C5 C10 119.3(2) . . ?
C4 C5 C10 118.7(2) . . ?
C7 C6 C5 121.0(2) . . ?
C7 C6 H6 119.5 . . ?
C5 C6 H6 119.5 . . ?
C6 C7 C8 120.4(2) . . ?
C6 C7 H7 119.8 . . ?
C8 C7 H7 119.8 . . ?
C9 C8 C7 121.0(2) . . ?
C9 C8 H8 119.5 . . ?
C7 C8 H8 119.5 . . ?
C8 C9 C10 119.8(2) . . ?
C8 C9 C11 120.2(2) . . ?
C10 C9 C11 120.06(19) . . ?
C1 C10 C5 118.1(2) . . ?
C1 C10 C9 123.31(19) . . ?
C5 C10 C9 118.6(2) . . ?
C12 C11 C9 126.4(2) . . ?
C12 C11 H11 116.8 . . ?
C9 C11 H11 116.8 . . ?
C11 C12 C13 119.8(2) . . ?
C11 C12 H12 120.1 . . ?
C13 C12 H12 120.1 . . ?
O1 C13 O2 122.57(19) . . ?
O1 C13 C12 126.17(19) . . ?
O2 C13 C12 111.26(17) . . ?
C15 C14 O2 117.4(2) . . ?
C15 C14 C23 122.8(2) . . ?
O2 C14 C23 119.7(2) . . ?
C14 C15 C16 119.9(3) . . ?
C14 C15 H15 120.0 . . ?
C16 C15 H15 120.0 . . ?
C17 C16 C15 120.0(3) . . ?
C17 C16 H16 120.0 . . ?
C15 C16 H16 120.0 . . ?
C16 C17 C18 121.5(2) . . ?
C16 C17 H17 119.2 . . ?
C18 C17 H17 119.2 . . ?
C19 C18 C17 121.2(2) . . ?
C19 C18 C23 119.6(2) . . ?
C17 C18 C23 119.2(2) . . ?
C20 C19 C18 121.4(2) . . ?
C20 C19 H19 119.3 . . ?
C18 C19 H19 119.3 . . ?
C19 C20 C21 119.8(3) . . ?
C19 C20 H20 120.1 . . ?
C21 C20 H20 120.1 . . ?
C22 C21 C20 120.4(3) . . ?
C22 C21 H21 119.8 . . ?
C20 C21 H21 119.8 . . ?
C21 C22 O3 117.9(2) . . ?
C21 C22 C23 122.2(2) . . ?
O3 C22 C23 119.7(2) . . ?
C14 C23 C22 126.9(2) . . ?
C14 C23 C18 116.5(2) . . ?
C22 C23 C18 116.6(2) . . ?
O4 C24 O3 122.0(2) . . ?
O4 C24 C25 125.6(2) . . ?
O3 C24 C25 112.39(19) . . ?
C26 C25 C24 124.9(2) . . ?
C26 C25 H25 117.6 . . ?
C24 C25 H25 117.6 . . ?
C25 C26 C27 124.9(2) . . ?
C25 C26 H26 117.5 . . ?
C27 C26 H26 117.5 . . ?
C28 C27 C36 119.2(2) . . ?
C28 C27 C26 118.9(2) . . ?
C36 C27 C26 121.88(18) . . ?
C27 C28 C29 121.5(2) . . ?
C27 C28 H28 119.3 . . ?
C29 C28 H28 119.3 . . ?
C30 C29 C28 120.2(2) . . ?
C30 C29 H29 119.9 . . ?
C28 C29 H29 119.9 . . ?
C29 C30 C31 121.2(2) . . ?
C29 C30 H30 119.4 . . ?
C31 C30 H30 119.4 . . ?
C30 C31 C32 121.5(2) . . ?
C30 C31 C36 119.2(2) . . ?
C32 C31 C36 119.2(2) . . ?
C33 C32 C31 121.0(2) . . ?
C33 C32 H32 119.5 . . ?
C31 C32 H32 119.5 . . ?
C32 C33 C34 120.1(3) . . ?
C32 C33 H33 120.0 . . ?
C34 C33 H33 120.0 . . ?
C35 C34 C33 120.7(3) . . ?
C35 C34 H34 119.6 . . ?
C33 C34 H34 119.6 . . ?
C34 C35 C36 121.2(2) . . ?
C34 C35 H35 119.4 . . ?
C36 C35 H35 119.4 . . ?
C35 C36 C27 123.47(19) . . ?
C35 C36 C31 117.8(2) . . ?
C27 C36 C31 118.74(19) . . ?
C13 O2 C14 116.95(16) . . ?
C24 O3 C22 117.43(17) . . ?

loop_
_geom_bond_atom_site_label_1
_geom_bond_atom_site_label_2
_geom_bond_distance
_geom_bond_site_symmetry_2
_geom_bond_publ_flag
C1 C2 1.365(4) . ?
C1 C10 1.415(3) . ?
C1 H1 0.9300 . ?
C2 C3 1.397(4) . ?
C2 H2 0.9300 . ?
C3 C4 1.352(4) . ?
C3 H3 0.9300 . ?
C4 C5 1.420(4) . ?
C4 H4 0.9300 . ?
C5 C6 1.406(4) . ?
C5 C10 1.424(3) . ?
C6 C7 1.365(4) . ?
C6 H6 0.9300 . ?
C7 C8 1.402(4) . ?
C7 H7 0.9300 . ?
C8 C9 1.373(3) . ?
C8 H8 0.9300 . ?
C9 C10 1.434(3) . ?
C9 C11 1.470(3) . ?
C11 C12 1.320(3) . ?
C11 H11 0.9300 . ?
C12 C13 1.466(3) . ?
C12 H12 0.9300 . ?
C13 O1 1.197(3) . ?
C13 O2 1.358(2) . ?
C14 C15 1.361(4) . ?
C14 O2 1.411(3) . ?
C14 C23 1.411(3) . ?
C15 C16 1.398(4) . ?
C15 H15 0.9300 . ?
C16 C17 1.353(5) . ?
C16 H16 0.9300 . ?
C17 C18 1.414(4) . ?
C17 H17 0.9300 . ?
C18 C19 1.409(4) . ?
C18 C23 1.435(3) . ?
C19 C20 1.356(4) . ?
C19 H19 0.9300 . ?
C20 C21 1.405(4) . ?
C20 H20 0.9300 . ?
C21 C22 1.360(4) . ?
C21 H21 0.9300 . ?
C22 O3 1.406(3) . ?
C22 C23 1.419(3) . ?
C24 O4 1.189(3) . ?
C24 O3 1.360(3) . ?
C24 C25 1.470(3) . ?
C25 C26 1.322(3) . ?
C25 H25 0.9300 . ?
C26 C27 1.476(3) . ?
C26 H26 0.9300 . ?
C27 C28 1.385(3) . ?
C27 C36 1.428(3) . ?
C28 C29 1.402(4) . ?
C28 H28 0.9300 . ?
C29 C30 1.355(4) . ?
C29 H29 0.9300 . ?
C30 C31 1.414(4) . ?
C30 H30 0.9300 . ?
C31 C32 1.416(4) . ?
C31 C36 1.429(3) . ?
C32 C33 1.359(4) . ?
C32 H32 0.9300 . ?
C33 C34 1.405(4) . ?
C33 H33 0.9300 . ?
C34 C35 1.362(3) . ?
C34 H34 0.9300 . ?
C35 C36 1.418(3) . ?
C35 H35 0.9300 . ?

loop_
_geom_torsion_atom_site_label_1
_geom_torsion_atom_site_label_2
_geom_torsion_atom_site_label_3
_geom_torsion_atom_site_label_4
_geom_torsion
_geom_torsion_site_symmetry_1
_geom_torsion_site_symmetry_2
_geom_torsion_site_symmetry_3
_geom_torsion_site_symmetry_4
_geom_torsion_publ_flag
C10 C1 C2 C3 -0.6(4) . . . . ?
C1 C2 C3 C4 0.7(4) . . . . ?
C2 C3 C4 C5 -0.4(4) . . . . ?
C3 C4 C5 C6 -178.3(3) . . . . ?
C3 C4 C5 C10 -0.1(4) . . . . ?
C4 C5 C6 C7 177.6(3) . . . . ?
C10 C5 C6 C7 -0.5(4) . . . . ?
C5 C6 C7 C8 0.9(4) . . . . ?
C6 C7 C8 C9 -0.7(4) . . . . ?
C7 C8 C9 C10 0.0(3) . . . . ?
C7 C8 C9 C11 179.7(2) . . . . ?
C2 C1 C10 C5 0.1(3) . . . . ?
C2 C1 C10 C9 178.6(2) . . . . ?
C6 C5 C10 C1 178.4(2) . . . . ?
C4 C5 C10 C1 0.3(3) . . . . ?
C6 C5 C10 C9 -0.1(3) . . . . ?
C4 C5 C10 C9 -178.3(2) . . . . ?
C8 C9 C10 C1 -178.1(2) . . . . ?
C11 C9 C10 C1 2.2(3) . . . . ?
C8 C9 C10 C5 0.3(3) . . . . ?
C11 C9 C10 C5 -179.34(18) . . . . ?
C8 C9 C11 C12 29.5(3) . . . . ?
C10 C9 C11 C12 -150.9(2) . . . . ?
C9 C11 C12 C13 -178.9(2) . . . . ?
C11 C12 C13 O1 8.4(3) . . . . ?
C11 C12 C13 O2 -171.5(2) . . . . ?
O2 C14 C15 C16 177.5(2) . . . . ?
C23 C14 C15 C16 1.1(4) . . . . ?
C14 C15 C16 C17 -2.4(4) . . . . ?
C15 C16 C17 C18 1.3(4) . . . . ?
C16 C17 C18 C19 -178.7(3) . . . . ?
C16 C17 C18 C23 1.2(4) . . . . ?
C17 C18 C19 C20 -179.2(2) . . . . ?
C23 C18 C19 C20 0.9(3) . . . . ?
C18 C19 C20 C21 1.2(4) . . . . ?
C19 C20 C21 C22 -1.6(4) . . . . ?
C20 C21 C22 O3 174.7(2) . . . . ?
C20 C21 C22 C23 0.0(4) . . . . ?
C15 C14 C23 C22 -178.9(2) . . . . ?
O2 C14 C23 C22 4.8(3) . . . . ?
C15 C14 C23 C18 1.3(3) . . . . ?
O2 C14 C23 C18 -174.96(18) . . . . ?
C21 C22 C23 C14 -177.8(2) . . . . ?
O3 C22 C23 C14 7.5(3) . . . . ?
C21 C22 C23 C18 2.0(3) . . . . ?
O3 C22 C23 C18 -172.69(17) . . . . ?
C19 C18 C23 C14 177.5(2) . . . . ?
C17 C18 C23 C14 -2.4(3) . . . . ?
C19 C18 C23 C22 -2.4(3) . . . . ?
C17 C18 C23 C22 177.7(2) . . . . ?
O4 C24 C25 C26 171.0(3) . . . . ?
O3 C24 C25 C26 -6.3(3) . . . . ?
C24 C25 C26 C27 -172.5(2) . . . . ?
C25 C26 C27 C28 29.7(3) . . . . ?
C25 C26 C27 C36 -152.6(2) . . . . ?
C36 C27 C28 C29 1.1(3) . . . . ?
C26 C27 C28 C29 178.9(2) . . . . ?
C27 C28 C29 C30 0.4(4) . . . . ?
C28 C29 C30 C31 -0.9(4) . . . . ?
C29 C30 C31 C32 -179.7(2) . . . . ?
C29 C30 C31 C36 -0.2(3) . . . . ?
C30 C31 C32 C33 178.6(2) . . . . ?
C36 C31 C32 C33 -0.9(4) . . . . ?
C31 C32 C33 C34 0.1(4) . . . . ?
C32 C33 C34 C35 1.0(4) . . . . ?
C33 C34 C35 C36 -1.3(4) . . . . ?
C34 C35 C36 C27 179.9(2) . . . . ?
C34 C35 C36 C31 0.5(3) . . . . ?
C28 C27 C36 C35 178.5(2) . . . . ?
C26 C27 C36 C35 0.8(3) . . . . ?
C28 C27 C36 C31 -2.1(3) . . . . ?
C26 C27 C36 C31 -179.78(18) . . . . ?
C30 C31 C36 C35 -178.9(2) . . . . ?
C32 C31 C36 C35 0.6(3) . . . . ?
C30 C31 C36 C27 1.6(3) . . . . ?
C32 C31 C36 C27 -178.9(2) . . . . ?
O1 C13 O2 C14 5.6(3) . . . . ?
C12 C13 O2 C14 -174.50(19) . . . . ?
C15 C14 O2 C13 74.7(3) . . . . ?
C23 C14 O2 C13 -108.8(2) . . . . ?
O4 C24 O3 C22 3.1(4) . . . . ?
C25 C24 O3 C22 -179.5(2) . . . . ?
C21 C22 O3 C24 88.5(3) . . . . ?
C23 C22 O3 C24 -96.7(2) . . . . ?
